data_7202576
loop_
_publ_author_name
'Marie Bourgeaux'
'Sergio Andr\'es P\'erez Guar\`in'
'W. G. Skene'

_publ_section_title
;
 Photophysical, crystallographic, and electrochemical characterization
 of novel conjugated thiopheno azomethines
;
_journal_issue 10
_journal_name_full 'Journal of Materials Chemistry'
_journal_page_first 972
_journal_paper_doi 10.1039/b615325a
_journal_volume 17
_journal_year 2007
_chemical_compound_source 'Synthesized by the authors. See text'
_chemical_formula_sum 'C20 H18 N2 O4 S3'
_chemical_formula_weight 446.54
_chemical_name_systematic
;
?
;
_space_group_IT_number 60
_symmetry_cell_setting orthorhombic
_symmetry_space_group_name_Hall '-P 2n 2ab'
_symmetry_space_group_name_H-M 'P b c n'
_atom_sites_solution_hydrogens geom
_atom_sites_solution_primary direct
_atom_sites_solution_secondary difmap
_audit_creation_method SHELXL-97
_cell_angle_alpha 90.00
_cell_angle_beta 90.00
_cell_angle_gamma 90.00
_cell_formula_units_Z 8
_cell_length_a 17.039(5)
_cell_length_b 18.642(8)
_cell_length_c 13.690(4)
_cell_measurement_reflns_used 25
_cell_measurement_temperature 293(2)
_cell_measurement_theta_max 25.00
_cell_measurement_theta_min 20.00
_cell_volume 4349(3)
_computing_cell_refinement 'CAD4 Program (Nonius 1989)'
_computing_data_collection 'CAD4 Program (Nonius 1989)'
_computing_data_reduction 'Local Program'
_computing_molecular_graphics 'SHELXTL (Bruker, 1997)'
_computing_publication_material 'UdMX (local program)'
_computing_structure_refinement 'SHELXL97 (Sheldrick, 1997)'
_computing_structure_solution 'SHELXS97 (Sheldrick, 1997)'
_diffrn_ambient_temperature 293(2)
_diffrn_measured_fraction_theta_full 1.000
_diffrn_measured_fraction_theta_max 1.000
_diffrn_measurement_device_type Enraf-Nonius-CAD4
_diffrn_measurement_method \w
_diffrn_radiation_monochromator graphite
_diffrn_radiation_source 'Sealed Tube'
_diffrn_radiation_type CuK\a
_diffrn_radiation_wavelength 1.54178
_diffrn_reflns_av_R_equivalents 0.091
_diffrn_reflns_av_sigmaI/netI 0.0719
_diffrn_reflns_limit_h_max 20
_diffrn_reflns_limit_h_min -20
_diffrn_reflns_limit_k_max 22
_diffrn_reflns_limit_k_min -22
_diffrn_reflns_limit_l_max 22
_diffrn_reflns_limit_l_min -22
_diffrn_reflns_number 32236
_diffrn_reflns_theta_full 69.99
_diffrn_reflns_theta_max 69.99
_diffrn_reflns_theta_min 3.51
_diffrn_standards_decay_% -0.07
_diffrn_standards_interval_time 60
_diffrn_standards_number 4
_exptl_absorpt_coefficient_mu 3.363
_exptl_absorpt_correction_T_max 0.6500
_exptl_absorpt_correction_T_min 0.1600
_exptl_absorpt_correction_type gaussian
_exptl_absorpt_process_details 'Gaussian from crystal shape'
_exptl_crystal_colour Colourless
_exptl_crystal_density_diffrn 1.364
_exptl_crystal_density_method 'not measured'
_exptl_crystal_description block
_exptl_crystal_F_000 1856
_exptl_crystal_size_max 0.88
_exptl_crystal_size_mid 0.35
_exptl_crystal_size_min 0.14
_refine_diff_density_max 0.180
_refine_diff_density_min -0.221
_refine_diff_density_rms 0.045
_refine_ls_extinction_coef 0.00088(4)
_refine_ls_extinction_expression Fc^*^=kFc[1+0.001xFc^2^\l^3^/sin(2\q)]^-1/4^
_refine_ls_extinction_method SHELXL
_refine_ls_goodness_of_fit_ref 0.705
_refine_ls_hydrogen_treatment constr
_refine_ls_matrix_type full
_refine_ls_number_parameters 265
_refine_ls_number_reflns 4130
_refine_ls_number_restraints 0
_refine_ls_restrained_S_all 0.705
_refine_ls_R_factor_all 0.1033
_refine_ls_R_factor_gt 0.0397
_refine_ls_shift/su_max 0.001
_refine_ls_shift/su_mean 0.000
_refine_ls_structure_factor_coef Fsqd
_refine_ls_weighting_details 'calc w=1/[\s^2^(Fo^2^)+(0.0393P)^2^+0.0000P] where P=(Fo^2^+2Fc^2^)/3'
_refine_ls_weighting_scheme calc
_refine_ls_wR_factor_gt 0.0866
_refine_ls_wR_factor_ref 0.1019
_reflns_number_gt 1708
_reflns_number_total 4130
_reflns_threshold_expression I>2\s(I)
_cod_data_source_file b615325a.txt
_cod_data_source_block skene2
_cod_depositor_comments
;
The following automatic conversions were performed:
'_symmetry_cell_setting' value 'Orthorhombic' changed to 'orthorhombic'
according to '/home/saulius/struct/CIF-dictionaries/cif_core.dic'
dictionary named 'cif_core.dic' version 2.4.1 from
2010-06-29.

'_geom_angle_publ_flag' value 'Y' changed to 'y' according to
'/home/saulius/struct/CIF-dictionaries/cif_core.dic' dictionary named
'cif_core.dic' version 2.4.1 from 2010-06-29 (41
time).

'_geom_bond_publ_flag' value 'Y' changed to 'y' according to
'/home/saulius/struct/CIF-dictionaries/cif_core.dic' dictionary named
'cif_core.dic' version 2.4.1 from 2010-06-29 (31
time).

'_geom_torsion_publ_flag' value 'Y' changed to 'y' according to
'/home/saulius/struct/CIF-dictionaries/cif_core.dic' dictionary named
'cif_core.dic' version 2.4.1 from 2010-06-29 (54 times).

Automatic conversion script
Id: cif_fix_enum 1527 2010-12-29 10:47:43Z saulius 
;
_cod_original_sg_symbol_H-M Pbcn
_cod_database_code 7202576

loop_
_symmetry_equiv_pos_as_xyz
'x, y, z'
'-x+1/2, y+1/2, z'
'x, -y, z+1/2'
'-x+1/2, -y+1/2, z+1/2'
'-x, -y, -z'
'x-1/2, -y-1/2, -z'
'-x, y, -z-1/2'
'x-1/2, y-1/2, -z-1/2'

loop_
_atom_site_label
_atom_site_type_symbol
_atom_site_fract_x
_atom_site_fract_y
_atom_site_fract_z
_atom_site_U_iso_or_equiv
_atom_site_adp_type
_atom_site_occupancy
_atom_site_symmetry_multiplicity
_atom_site_calc_flag
_atom_site_refinement_flags
_atom_site_disorder_assembly
_atom_site_disorder_group
S1 S -0.03112(4) 0.11394(4) 0.61841(6) 0.0663(2) Uani 1 1 d . . .
S2 S 0.00946(5) 0.41295(5) 0.60390(8) 0.0939(4) Uani 1 1 d . . .
S3 S -0.01207(6) -0.19016(5) 0.61943(7) 0.0921(3) Uani 1 1 d . . .
O1 O 0.19636(13) 0.23868(14) 0.7009(2) 0.1193(11) Uani 1 1 d . . .
O2 O 0.24764(13) 0.15496(11) 0.60471(18) 0.0897(8) Uani 1 1 d . . .
O3 O 0.21395(13) 0.01781(13) 0.7284(2) 0.0976(9) Uani 1 1 d . . .
O4 O 0.19314(13) -0.02058(13) 0.57609(18) 0.0941(8) Uani 1 1 d . . .
N1 N 0.03059(14) 0.25080(13) 0.62649(18) 0.0645(7) Uani 1 1 d . . .
N2 N 0.01734(15) -0.02828(13) 0.62570(18) 0.0645(7) Uani 1 1 d . . .
C1 C 0.04333(16) 0.17706(15) 0.6311(2) 0.0600(8) Uani 1 1 d . . .
C2 C 0.11543(17) 0.14554(16) 0.6393(2) 0.0606(8) Uani 1 1 d . . .
C3 C 0.11124(17) 0.06921(16) 0.6354(2) 0.0599(8) Uani 1 1 d . . .
C4 C 0.03618(17) 0.04376(15) 0.6258(2) 0.0603(8) Uani 1 1 d . . .
C5 C -0.03880(19) 0.27508(16) 0.6431(2) 0.0663(9) Uani 1 1 d . . .
H5 H -0.0786 0.2427 0.6581 0.080 Uiso 1 1 calc R . .
C6 C -0.05721(17) 0.35013(15) 0.6393(2) 0.0656(9) Uani 1 1 d . . .
C7 C -0.12728(19) 0.38082(17) 0.6648(3) 0.0794(11) Uani 1 1 d . . .
H7 H -0.1707 0.3551 0.6863 0.095 Uiso 1 1 calc R . .
C8 C -0.1258(2) 0.45597(18) 0.6548(3) 0.0953(12) Uani 1 1 d . . .
H8 H -0.1682 0.4856 0.6690 0.114 Uiso 1 1 calc R . .
C9 C -0.0561(2) 0.48020(17) 0.6223(3) 0.0995(13) Uani 1 1 d . . .
H9 H -0.0451 0.5284 0.6113 0.119 Uiso 1 1 calc R . .
C10 C -0.05460(19) -0.04741(16) 0.6271(2) 0.0708(9) Uani 1 1 d . . .
H10 H -0.0931 -0.0121 0.6287 0.085 Uiso 1 1 calc R . .
C11 C -0.07850(19) -0.12169(16) 0.6263(2) 0.0708(9) Uani 1 1 d . . .
C12 C -0.1548(2) -0.14603(18) 0.6301(3) 0.0952(13) Uani 1 1 d . . .
H12 H -0.1988 -0.1166 0.6346 0.114 Uiso 1 1 calc R . .
C13 C -0.1571(3) -0.2212(2) 0.6264(3) 0.1183(16) Uani 1 1 d . . .
H13 H -0.2035 -0.2474 0.6282 0.142 Uiso 1 1 calc R . .
C14 C -0.0856(3) -0.2516(2) 0.6201(3) 0.1042(14) Uani 1 1 d . . .
H14 H -0.0773 -0.3008 0.6165 0.125 Uiso 1 1 calc R . .
C15 C 0.18902(19) 0.18584(18) 0.6527(3) 0.0742(10) Uani 1 1 d . . .
C16 C 0.32583(19) 0.18323(19) 0.6171(3) 0.1141(15) Uani 1 1 d . . .
H16A H 0.3426 0.2064 0.5572 0.137 Uiso 1 1 calc R . .
H16B H 0.3258 0.2188 0.6688 0.137 Uiso 1 1 calc R . .
C17 C 0.3795(2) 0.1265(2) 0.6413(4) 0.161(2) Uani 1 1 d . . .
H17A H 0.3670 0.1080 0.7048 0.242 Uiso 1 1 calc R . .
H17B H 0.4321 0.1449 0.6413 0.242 Uiso 1 1 calc R . .
H17C H 0.3751 0.0889 0.5938 0.242 Uiso 1 1 calc R . .
C18 C 0.17894(19) 0.01972(18) 0.6536(3) 0.0706(10) Uani 1 1 d . . .
C19 C 0.2535(2) -0.0759(2) 0.5902(4) 0.1399(19) Uani 1 1 d . . .
H19A H 0.3040 -0.0535 0.6019 0.168 Uiso 1 1 calc R . .
H19B H 0.2405 -0.1052 0.6465 0.168 Uiso 1 1 calc R . .
C20 C 0.2573(3) -0.1190(2) 0.5059(4) 0.176(2) Uani 1 1 d . . .
H20A H 0.2095 -0.1459 0.4996 0.264 Uiso 1 1 calc R . .
H20B H 0.3008 -0.1514 0.5112 0.264 Uiso 1 1 calc R . .
H20C H 0.2641 -0.0891 0.4495 0.264 Uiso 1 1 calc R . .

loop_
_atom_site_aniso_label
_atom_site_aniso_U_11
_atom_site_aniso_U_22
_atom_site_aniso_U_33
_atom_site_aniso_U_23
_atom_site_aniso_U_13
_atom_site_aniso_U_12
S1 0.0555(4) 0.0629(4) 0.0806(6) -0.0019(5) -0.0021(5) 0.0016(4)
S2 0.0785(6) 0.0734(5) 0.1299(10) 0.0105(6) 0.0199(6) -0.0023(5)
S3 0.1064(7) 0.0720(6) 0.0978(8) 0.0034(6) 0.0002(6) -0.0004(5)
O1 0.0655(15) 0.103(2) 0.190(3) -0.072(2) 0.0082(17) -0.0103(14)
O2 0.0534(12) 0.0884(17) 0.127(2) -0.0276(15) 0.0145(15) -0.0026(12)
O3 0.0866(18) 0.1010(18) 0.105(2) -0.0073(17) -0.0264(16) 0.0240(15)
O4 0.0810(16) 0.0825(17) 0.119(2) -0.0269(16) -0.0041(15) 0.0247(13)
N1 0.0620(16) 0.0604(15) 0.071(2) -0.0032(14) 0.0018(15) 0.0051(13)
N2 0.0659(16) 0.0611(15) 0.0666(18) -0.0040(15) -0.0012(15) -0.0035(12)
C1 0.0559(18) 0.0596(18) 0.065(2) -0.0052(17) 0.0030(16) 0.0012(15)
C2 0.0535(18) 0.0612(19) 0.067(2) -0.0071(17) 0.0006(17) 0.0004(15)
C3 0.0560(18) 0.0621(19) 0.062(2) -0.0068(17) 0.0022(16) 0.0047(14)
C4 0.0614(18) 0.0586(18) 0.061(2) -0.0043(17) 0.0006(17) 0.0037(15)
C5 0.063(2) 0.066(2) 0.070(2) 0.0035(17) -0.0005(19) -0.0013(16)
C6 0.0551(18) 0.0609(19) 0.081(3) 0.0056(18) 0.0021(17) 0.0046(15)
C7 0.066(2) 0.065(2) 0.107(3) 0.011(2) 0.008(2) 0.0065(18)
C8 0.093(3) 0.072(3) 0.120(3) 0.010(2) 0.019(3) 0.026(2)
C9 0.107(3) 0.057(2) 0.135(4) 0.009(2) 0.023(3) 0.011(2)
C10 0.071(2) 0.065(2) 0.076(3) -0.0055(19) 0.003(2) 0.0011(17)
C11 0.079(2) 0.061(2) 0.073(2) -0.0028(19) 0.005(2) -0.0056(17)
C12 0.080(2) 0.075(2) 0.130(4) -0.020(3) 0.010(3) -0.021(2)
C13 0.109(3) 0.101(3) 0.144(4) -0.018(3) 0.026(3) -0.036(3)
C14 0.150(4) 0.067(2) 0.096(3) -0.004(2) 0.013(3) -0.032(3)
C15 0.058(2) 0.065(2) 0.100(3) -0.012(2) 0.007(2) 0.0016(17)
C16 0.057(2) 0.108(3) 0.177(5) -0.027(3) 0.016(3) -0.013(2)
C17 0.075(3) 0.113(4) 0.296(7) -0.001(4) -0.032(4) 0.006(3)
C18 0.061(2) 0.061(2) 0.089(3) -0.004(2) -0.001(2) 0.0020(17)
C19 0.110(3) 0.125(4) 0.185(5) -0.047(4) -0.023(3) 0.069(3)
C20 0.181(5) 0.120(4) 0.226(7) -0.060(4) -0.007(5) 0.067(4)

loop_
_atom_type_symbol
_atom_type_description
_atom_type_scat_dispersion_real
_atom_type_scat_dispersion_imag
_atom_type_scat_source
C C 0.0181 0.0091 'International Tables Vol C Tables 4.2.6.8 and 6.1.1.4'
H H 0.0000 0.0000 'International Tables Vol C Tables 4.2.6.8 and 6.1.1.4'
N N 0.0311 0.0180 'International Tables Vol C Tables 4.2.6.8 and 6.1.1.4'
O O 0.0492 0.0322 'International Tables Vol C Tables 4.2.6.8 and 6.1.1.4'
S S 0.3331 0.5567 'International Tables Vol C Tables 4.2.6.8 and 6.1.1.4'

loop_
_geom_angle_atom_site_label_1
_geom_angle_atom_site_label_2
_geom_angle_atom_site_label_3
_geom_angle_site_symmetry_1
_geom_angle_site_symmetry_2
_geom_angle_site_symmetry_3
_geom_angle
_geom_angle_publ_flag
C1 S1 C4 . . . 91.28(14) y
C9 S2 C6 . . . 91.53(16) y
C14 S3 C11 . . . 90.9(2) y
C15 O2 C16 . . . 118.6(3) y
C18 O4 C19 . . . 114.9(3) y
C5 N1 C1 . . . 118.9(3) y
C10 N2 C4 . . . 119.7(3) y
C2 C1 N1 . . . 124.6(3) y
C2 C1 S1 . . . 111.9(2) y
N1 C1 S1 . . . 123.3(2) y
C1 C2 C3 . . . 112.4(3) y
C1 C2 C15 . . . 123.8(3) y
C3 C2 C15 . . . 123.8(3) y
C4 C3 C2 . . . 113.3(3) y
C4 C3 C18 . . . 121.4(3) y
C2 C3 C18 . . . 124.8(3) y
C3 C4 N2 . . . 123.6(3) y
C3 C4 S1 . . . 111.1(2) y
N2 C4 S1 . . . 125.3(2) y
N1 C5 C6 . . . 122.5(3) y
N1 C5 H5 . . . 118.7 ?
C6 C5 H5 . . . 118.7 ?
C7 C6 C5 . . . 126.1(3) y
C7 C6 S2 . . . 111.5(2) y
C5 C6 S2 . . . 122.4(2) y
C6 C7 C8 . . . 112.0(3) y
C6 C7 H7 . . . 124 ?
C8 C7 H7 . . . 124 ?
C9 C8 C7 . . . 112.5(3) y
C9 C8 H8 . . . 123.8 ?
C7 C8 H8 . . . 123.8 ?
C8 C9 S2 . . . 112.4(3) y
C8 C9 H9 . . . 123.8 ?
S2 C9 H9 . . . 123.8 ?
N2 C10 C11 . . . 122.6(3) y
N2 C10 H10 . . . 118.7 ?
C11 C10 H10 . . . 118.7 ?
C12 C11 C10 . . . 125.6(3) y
C12 C11 S3 . . . 112.4(3) y
C10 C11 S3 . . . 122.0(2) y
C11 C12 C13 . . . 110.7(4) y
C11 C12 H12 . . . 124.6 ?
C13 C12 H12 . . . 124.6 ?
C14 C13 C12 . . . 113.4(4) y
C14 C13 H13 . . . 123.3 ?
C12 C13 H13 . . . 123.3 ?
C13 C14 S3 . . . 112.6(3) y
C13 C14 H14 . . . 123.7 ?
S3 C14 H14 . . . 123.7 ?
O1 C15 O2 . . . 123.6(3) y
O1 C15 C2 . . . 125.4(3) y
O2 C15 C2 . . . 111.0(3) y
C17 C16 O2 . . . 110.2(3) y
C17 C16 H16A . . . 109.6 ?
O2 C16 H16A . . . 109.6 ?
C17 C16 H16B . . . 109.6 ?
O2 C16 H16B . . . 109.6 ?
H16A C16 H16B . . . 108.1 ?
C16 C17 H17A . . . 109.5 ?
C16 C17 H17B . . . 109.5 ?
H17A C17 H17B . . . 109.5 ?
C16 C17 H17C . . . 109.5 ?
H17A C17 H17C . . . 109.5 ?
H17B C17 H17C . . . 109.5 ?
O3 C18 O4 . . . 125.7(3) y
O3 C18 C3 . . . 123.3(4) y
O4 C18 C3 . . . 111.0(3) y
C20 C19 O4 . . . 109.0(4) y
C20 C19 H19A . . . 109.9 ?
O4 C19 H19A . . . 109.9 ?
C20 C19 H19B . . . 109.9 ?
O4 C19 H19B . . . 109.9 ?
H19A C19 H19B . . . 108.3 ?
C19 C20 H20A . . . 109.5 ?
C19 C20 H20B . . . 109.5 ?
H20A C20 H20B . . . 109.5 ?
C19 C20 H20C . . . 109.5 ?
H20A C20 H20C . . . 109.5 ?
H20B C20 H20C . . . 109.5 ?

loop_
_geom_bond_atom_site_label_1
_geom_bond_atom_site_label_2
_geom_bond_site_symmetry_1
_geom_bond_site_symmetry_2
_geom_bond_distance
_geom_bond_publ_flag
S1 C1 . . 1.739(3) y
S1 C4 . . 1.743(3) y
S2 C9 . . 1.698(3) y
S2 C6 . . 1.702(3) y
S3 C14 . . 1.697(4) y
S3 C11 . . 1.709(3) y
O1 C15 . . 1.192(3) y
O2 C15 . . 1.327(3) y
O2 C16 . . 1.443(3) y
O3 C18 . . 1.187(4) y
O4 C18 . . 1.322(4) y
O4 C19 . . 1.469(4) y
N1 C5 . . 1.286(3) y
N1 C1 . . 1.393(3) y
N2 C10 . . 1.277(3) y
N2 C4 . . 1.381(3) y
C1 C2 . . 1.367(4) y
C2 C3 . . 1.426(4) y
C2 C15 . . 1.473(4) y
C3 C4 . . 1.371(4) y
C3 C18 . . 1.498(4) y
C5 C6 . . 1.435(4) y
C5 H5 . . 0.93 ?
C6 C7 . . 1.369(4) y
C7 C8 . . 1.408(4) y
C7 H7 . . 0.93 ?
C8 C9 . . 1.346(4) y
C8 H8 . . 0.93 ?
C9 H9 . . 0.93 ?
C10 C11 . . 1.443(4) y
C10 H10 . . 0.93 ?
C11 C12 . . 1.378(4) y
C12 C13 . . 1.402(5) y
C12 H12 . . 0.93 ?
C13 C14 . . 1.348(5) y
C13 H13 . . 0.93 ?
C14 H14 . . 0.93 ?
C16 C17 . . 1.436(4) y
C16 H16a . . 0.97 ?
C16 H16b . . 0.97 ?
C17 H17a . . 0.96 ?
C17 H17b . . 0.96 ?
C17 H17c . . 0.96 ?
C19 C20 . . 1.408(5) y
C19 H19a . . 0.97 ?
C19 H19b . . 0.97 ?
C20 H20a . . 0.96 ?
C20 H20b . . 0.96 ?
C20 H20c . . 0.96 ?

loop_
_geom_torsion_atom_site_label_1
_geom_torsion_atom_site_label_2
_geom_torsion_atom_site_label_3
_geom_torsion_atom_site_label_4
_geom_torsion_site_symmetry_1
_geom_torsion_site_symmetry_2
_geom_torsion_site_symmetry_3
_geom_torsion_site_symmetry_4
_geom_torsion
_geom_torsion_publ_flag
C5 N1 C1 C2 . . . . -163.0(3) y
C5 N1 C1 S1 . . . . 21.7(4) y
C4 S1 C1 C2 . . . . 0.7(3) y
C4 S1 C1 N1 . . . . 176.5(3) y
N1 C1 C2 C3 . . . . -175.8(3) y
S1 C1 C2 C3 . . . . 0.0(4) y
N1 C1 C2 C15 . . . . 5.4(5) y
S1 C1 C2 C15 . . . . -178.8(3) y
C1 C2 C3 C4 . . . . -0.9(4) y
C15 C2 C3 C4 . . . . 177.9(3) y
C1 C2 C3 C18 . . . . -172.8(3) y
C15 C2 C3 C18 . . . . 6.0(5) y
C2 C3 C4 N2 . . . . -176.4(3) y
C18 C3 C4 N2 . . . . -4.2(5) y
C2 C3 C4 S1 . . . . 1.4(4) y
C18 C3 C4 S1 . . . . 173.6(3) y
C10 N2 C4 C3 . . . . 172.4(3) y
C10 N2 C4 S1 . . . . -5.1(4) y
C1 S1 C4 C3 . . . . -1.2(3) y
C1 S1 C4 N2 . . . . 176.6(3) y
C1 N1 C5 C6 . . . . -179.6(3) y
N1 C5 C6 C7 . . . . -173.4(3) y
N1 C5 C6 S2 . . . . 4.8(5) y
C9 S2 C6 C7 . . . . -0.3(3) y
C9 S2 C6 C5 . . . . -178.8(3) y
C5 C6 C7 C8 . . . . 178.6(3) y
S2 C6 C7 C8 . . . . 0.2(4) y
C6 C7 C8 C9 . . . . 0.1(5) y
C7 C8 C9 S2 . . . . -0.4(5) y
C6 S2 C9 C8 . . . . 0.4(3) y
C4 N2 C10 C11 . . . . 179.5(3) y
N2 C10 C11 C12 . . . . 178.3(4) y
N2 C10 C11 S3 . . . . -2.1(5) y
C14 S3 C11 C12 . . . . 0.7(3) y
C14 S3 C11 C10 . . . . -178.9(3) y
C10 C11 C12 C13 . . . . 179.1(4) y
S3 C11 C12 C13 . . . . -0.6(5) y
C11 C12 C13 C14 . . . . 0.0(6) y
C12 C13 C14 S3 . . . . 0.6(6) y
C11 S3 C14 C13 . . . . -0.7(4) y
C16 O2 C15 O1 . . . . 4.9(6) y
C16 O2 C15 C2 . . . . -174.1(3) y
C1 C2 C15 O1 . . . . 37.5(6) y
C3 C2 C15 O1 . . . . -141.2(4) y
C1 C2 C15 O2 . . . . -143.5(3) y
C3 C2 C15 O2 . . . . 37.8(5) y
C15 O2 C16 C17 . . . . 129.0(4) y
C19 O4 C18 O3 . . . . 5.5(5) y
C19 O4 C18 C3 . . . . -174.2(3) y
C4 C3 C18 O3 . . . . -111.0(4) y
C2 C3 C18 O3 . . . . 60.3(5) y
C4 C3 C18 O4 . . . . 68.7(4) y
C2 C3 C18 O4 . . . . -120.0(3) y
C18 O4 C19 C20 . . . . 174.4(4) y

loop_
_cod_related_entry_id
_cod_related_entry_database
_cod_related_entry_code
1 ChemSpider 17278864
